data_7113618
loop_
_publ_author_name
'Bian, Yongzhong'
'Wang, Rongming'
'Jiang, Jianzhuang'
'Lee, Chi-Hang'
'Wang, Jinzhi'
'Ng, Dennis K. P.'

_publ_section_title
;
 Synthesis, spectroscopic characterisation and structure of the first
 chiral heteroleptic bis(phthalocyaninato) rare earth complexes
;
_journal_coden_ASTM CHCOFS
_journal_issue 10
_journal_name_full
;
 Chemical Communications (Cambridge, United Kingdom)
;
_journal_page_first 1194
_journal_page_last 1195
_journal_paper_doi 10.1039/b301139a
_journal_year 2003
_chemical_formula_moiety Eu(Pc)[Pc(OC5H11)4]
_chemical_formula_sum 'C85 H73 Cl3 Eu N16 O4'
_chemical_formula_weight 1640.90
_space_group_IT_number 14
_symmetry_cell_setting monoclinic
_symmetry_space_group_name_Hall '-P 2yn'
_symmetry_space_group_name_H-M 'P 1 21/n 1'
_atom_sites_solution_hydrogens geom
_atom_sites_solution_primary direct
_atom_sites_solution_secondary difmap
_audit_creation_method SHELXL-97
_cell_angle_alpha 90.00
_cell_angle_beta 90.2620(10)
_cell_angle_gamma 90.00
_cell_formula_units_Z 4
_cell_length_a 21.0430(10)
_cell_length_b 17.4463(8)
_cell_length_c 21.0430(10)
_cell_measurement_temperature 293(2)
_cell_volume 7725.3(6)
_computing_cell_refinement 'BRUKER SMART CCD DIFFRACTOMETER'
_computing_data_collection 'BRUKER SMART CCD DIFFRACTOMETER'
_computing_data_reduction 'BRUKER SMART CCD DIFFRACTOMETER'
_computing_molecular_graphics 'SIEMENS SHELXTL'
_computing_publication_material 'SIEMENS SHELXTL'
_computing_structure_refinement 'SHELXL-97 (Sheldrick, 1997)'
_computing_structure_solution 'SHELXS-97 (Sheldrick, 1990)'
_diffrn_ambient_temperature 293(2)
_diffrn_measured_fraction_theta_full 0.996
_diffrn_measured_fraction_theta_max 0.996
_diffrn_measurement_device_type 'BRUKER SMART CCD DIFFRACTOMETER'
_diffrn_measurement_method 'OMEGA SCAN'
_diffrn_radiation_monochromator graphite
_diffrn_radiation_source 'fine-focus sealed tube'
_diffrn_radiation_type MoK\a
_diffrn_radiation_wavelength 0.71073
_diffrn_reflns_av_R_equivalents 0.0847
_diffrn_reflns_av_sigmaI/netI 0.1245
_diffrn_reflns_limit_h_max 17
_diffrn_reflns_limit_h_min -27
_diffrn_reflns_limit_k_max 23
_diffrn_reflns_limit_k_min -23
_diffrn_reflns_limit_l_max 27
_diffrn_reflns_limit_l_min -24
_diffrn_reflns_number 51900
_diffrn_reflns_theta_full 28.06
_diffrn_reflns_theta_max 28.06
_diffrn_reflns_theta_min 1.37
_exptl_absorpt_coefficient_mu 0.979
_exptl_absorpt_correction_T_max 1.000
_exptl_absorpt_correction_T_min 0.68577
_exptl_absorpt_correction_type SADABS
_exptl_crystal_density_diffrn 1.411
_exptl_crystal_density_method 'not measured'
_exptl_crystal_F_000 3364
_exptl_crystal_size_max 0.66
_exptl_crystal_size_mid 0.38
_exptl_crystal_size_min 0.12
_refine_diff_density_max 1.405
_refine_diff_density_min -0.706
_refine_diff_density_rms 0.121
_refine_ls_extinction_method none
_refine_ls_goodness_of_fit_ref 0.947
_refine_ls_hydrogen_treatment mixed
_refine_ls_matrix_type full
_refine_ls_number_parameters 975
_refine_ls_number_reflns 18666
_refine_ls_number_restraints 52
_refine_ls_restrained_S_all 0.976
_refine_ls_R_factor_all 0.1608
_refine_ls_R_factor_gt 0.0693
_refine_ls_shift/su_max 0.141
_refine_ls_shift/su_mean 0.007
_refine_ls_structure_factor_coef Fsqd
_refine_ls_weighting_details 'calc w=1/[\s^2^(Fo^2^)+(0.1158P)^2^+0.0000P] where P=(Fo^2^+2Fc^2^)/3'
_refine_ls_weighting_scheme calc
_refine_ls_wR_factor_gt 0.1777
_refine_ls_wR_factor_ref 0.2264
_reflns_number_gt 8441
_reflns_number_total 18666
_reflns_threshold_expression >2sigma(I)
_cod_duplicate_entry 7103644
_cod_data_source_file b301139a.txt
_cod_data_source_block Eu(Pc)[Pc(OC5H11)4]
_cod_original_sg_symbol_H-M P2(1)/n
_cod_database_code 7113618

loop_
_symmetry_equiv_pos_as_xyz
'x, y, z'
'-x+1/2, y+1/2, -z+1/2'
'-x, -y, -z'
'x-1/2, -y-1/2, z-1/2'

loop_
_atom_site_label
_atom_site_type_symbol
_atom_site_fract_x
_atom_site_fract_y
_atom_site_fract_z
_atom_site_U_iso_or_equiv
_atom_site_adp_type
_atom_site_occupancy
_atom_site_symmetry_multiplicity
_atom_site_calc_flag
_atom_site_refinement_flags
_atom_site_disorder_assembly
_atom_site_disorder_group
Eu1 Eu 0.616104(2) 0.194743(3) 0.973725(2) 0.04764(1) Uani 1 1 d . . .
N1 N 0.55370(4) 0.26854(5) 0.89657(4) 0.0607(3) Uani 1 1 d . . .
N2 N 0.68573(4) 0.27262(5) 0.90770(4) 0.0607(3) Uani 1 1 d . . .
N2' N 0.77306(4) 0.29758(5) 0.97912(4) 0.0665(3) Uani 1 1 d . . .
N3' N 0.60283(4) 0.30513(5) 1.12517(4) 0.0702(3) Uani 1 1 d . . .
N3 N 0.67410(4) 0.28602(4) 1.04006(4) 0.0599(3) Uani 1 1 d . . .
N4 N 0.54220(4) 0.28004(5) 1.02807(4) 0.0619(3) Uani 1 1 d . . .
N4' N 0.45395(4) 0.28189(5) 0.95490(4) 0.0693(3) Uani 1 1 d . . .
N5 N 0.63052(3) 0.10608(4) 0.88601(3) 0.0550(3) Uani 1 1 d . . .
N5' N 0.62478(4) 0.27138(5) 0.80826(4) 0.0700(3) Uani 1 1 d . . .
N6 N 0.71212(3) 0.12143(5) 0.99041(4) 0.0567(3) Uani 1 1 d . . .
N7 N 0.60698(3) 0.12297(4) 1.07207(3) 0.0493(2) Uani 1 1 d . . .
N8 N 0.52606(3) 0.10833(4) 0.96648(3) 0.0519(2) Uani 1 1 d . . .
N9 N 0.74488(4) 0.09855(5) 0.88119(4) 0.0677(3) Uani 1 1 d . . .
N10 N 0.71727(4) 0.11977(5) 1.10595(4) 0.0629(3) Uani 1 1 d . . .
N11 N 0.49314(3) 0.10358(4) 1.07677(4) 0.0573(3) Uani 1 1 d . . .
N12 N 0.52029(4) 0.09037(5) 0.85313(4) 0.0607(3) Uani 1 1 d . . .
O1 O 0.34926(4) 0.29149(7) 0.85941(5) 0.1482(5) Uani 1 1 d . C .
O2 O 0.71805(4) 0.28949(5) 0.70266(4) 0.1086(4) Uani 1 1 d . . .
O3 O 0.87606(4) 0.33745(6) 1.07053(4) 0.1105(4) Uani 1 1 d . E .
O4 O 0.50777(4) 0.33358(6) 1.22787(4) 0.1174(4) Uani 1 1 d . . .
C1 C 0.48734(5) 0.27668(6) 0.90181(5) 0.0667(3) Uani 1 1 d . . .
C2 C 0.46062(5) 0.28205(7) 0.83748(5) 0.0766(4) Uani 1 1 d . . .
C3 C 0.39794(6) 0.28927(8) 0.81399(7) 0.1046(5) Uani 1 1 d . . .
C4 C 0.38946(6) 0.29258(9) 0.74925(6) 0.1191(6) Uani 1 1 d . . .
H4A H 0.3488 0.2993 0.7325 0.143 Uiso 1 1 calc R . .
C5 C 0.43979(6) 0.28613(8) 0.70944(6) 0.1002(5) Uani 1 1 d . . .
H5A H 0.4321 0.2860 0.6659 0.120 Uiso 1 1 calc R . .
C6 C 0.50262(6) 0.27976(8) 0.73076(6) 0.1022(5) Uani 1 1 d . . .
H6A H 0.5368 0.2778 0.7029 0.123 Uiso 1 1 calc R . .
C7 C 0.51053(5) 0.27664(6) 0.79554(5) 0.0762(4) Uani 1 1 d . . .
C8 C 0.56881(5) 0.27000(6) 0.83453(5) 0.0699(4) Uani 1 1 d . . .
C9 C 0.67959(5) 0.27515(6) 0.84071(5) 0.0674(4) Uani 1 1 d . . .
C10 C 0.74141(6) 0.28998(7) 0.81368(5) 0.0800(4) Uani 1 1 d . . .
C11 C 0.76176(6) 0.30106(7) 0.75062(6) 0.0912(5) Uani 1 1 d . . .
C12 C 0.82556(6) 0.32019(9) 0.74070(6) 0.1144(6) Uani 1 1 d . . .
H12B H 0.8402 0.3294 0.6998 0.137 Uiso 1 1 calc R . .
C13 C 0.86690(6) 0.32541(9) 0.79184(6) 0.1151(6) Uani 1 1 d . . .
H13A H 0.9096 0.3354 0.7842 0.138 Uiso 1 1 calc R . .
C14 C 0.84694(6) 0.31622(7) 0.85446(6) 0.0966(5) Uani 1 1 d . . .
H14A H 0.8747 0.3212 0.8887 0.116 Uiso 1 1 calc R . .
C15 C 0.78265(5) 0.29913(6) 0.86262(5) 0.0688(4) Uani 1 1 d . . .
C16 C 0.74750(5) 0.28825(6) 0.92276(5) 0.0644(4) Uani 1 1 d . . .
C17 C 0.74010(5) 0.30052(5) 1.03341(5) 0.0638(3) Uani 1 1 d . . .
C18 C 0.76505(5) 0.32199(7) 1.09424(5) 0.0758(4) Uani 1 1 d . . .
C19 C 0.82675(5) 0.34284(8) 1.11562(5) 0.0841(4) Uani 1 1 d . . .
C20 C 0.83245(6) 0.36860(9) 1.17787(6) 0.1097(5) Uani 1 1 d . . .
H20A H 0.8717 0.3865 1.1920 0.132 Uiso 1 1 calc R . .
C21 C 0.78224(6) 0.36855(9) 1.21911(6) 0.1157(6) Uani 1 1 d . . .
H21A H 0.7885 0.3833 1.2611 0.139 Uiso 1 1 calc R . .
C22 C 0.72229(6) 0.34673(9) 1.19863(6) 0.0995(5) Uani 1 1 d . . .
H22A H 0.6876 0.3475 1.2258 0.119 Uiso 1 1 calc R . .
C23 C 0.71633(5) 0.32376(6) 1.13601(5) 0.0683(4) Uani 1 1 d . . .
C24 C 0.65936(5) 0.30179(6) 1.09922(5) 0.0652(3) Uani 1 1 d . . .
C25 C 0.54840(5) 0.29744(6) 1.09350(5) 0.0660(4) Uani 1 1 d . . .
C26 C 0.48513(5) 0.31025(6) 1.11878(5) 0.0721(4) Uani 1 1 d . . .
C27 C 0.46231(6) 0.32975(8) 1.17973(6) 0.0922(5) Uani 1 1 d . . .
C28 C 0.39796(6) 0.34057(9) 1.18652(7) 0.1129(6) Uani 1 1 d . . .
H28A H 0.3822 0.3528 1.2265 0.135 Uiso 1 1 calc R . .
C29 C 0.35628(6) 0.33407(8) 1.13671(6) 0.1012(5) Uani 1 1 d . . .
H29A H 0.3132 0.3429 1.1431 0.121 Uiso 1 1 calc R . .
C30 C 0.37786(6) 0.31452(7) 1.07693(7) 0.0938(5) Uani 1 1 d . . .
H30A H 0.3499 0.3081 1.0430 0.113 Uiso 1 1 calc R . .
C31 C 0.44267(5) 0.30478(6) 1.06942(5) 0.0675(4) Uani 1 1 d . . .
C32 C 0.48019(5) 0.28727(6) 1.01187(5) 0.0679(4) Uani 1 1 d . . .
C33 C 0.58219(5) 0.09175(6) 0.84312(4) 0.0613(3) Uani 1 1 d . . .
C34 C 0.61126(5) 0.07543(7) 0.78064(5) 0.0709(4) Uani 1 1 d . . .
C35 C 0.58310(7) 0.05979(8) 0.72231(5) 0.1031(5) Uani 1 1 d . . .
H35A H 0.5392 0.0584 0.7171 0.124 Uiso 1 1 calc R . .
C36 C 0.62449(7) 0.04623(10) 0.67198(6) 0.1266(7) Uani 1 1 d . . .
H36A H 0.6080 0.0378 0.6315 0.152 Uiso 1 1 calc R . .
C37 C 0.68767(7) 0.04511(10) 0.68074(6) 0.1314(7) Uani 1 1 d . . .
H37A H 0.7137 0.0322 0.6468 0.158 Uiso 1 1 calc R . .
C38 C 0.71507(7) 0.06233(8) 0.73822(6) 0.1047(6) Uani 1 1 d . . .
H38A H 0.7590 0.0632 0.7429 0.126 Uiso 1 1 calc R . .
C39 C 0.67644(5) 0.07813(7) 0.78849(5) 0.0726(4) Uani 1 1 d . . .
C40 C 0.68745(5) 0.09637(6) 0.85546(5) 0.0621(3) Uani 1 1 d . . .
C41 C 0.75559(4) 0.10763(6) 0.94247(5) 0.0622(3) Uani 1 1 d . . .
C42 C 0.81968(5) 0.09703(6) 0.97163(5) 0.0714(4) Uani 1 1 d . . .
C43 C 0.87864(5) 0.08345(8) 0.94587(7) 0.1050(5) Uani 1 1 d . . .
H43A H 0.8840 0.0791 0.9022 0.126 Uiso 1 1 calc R . .
C44 C 0.92913(6) 0.07651(10) 0.98664(7) 0.1297(7) Uani 1 1 d . . .
H44A H 0.9698 0.0700 0.9704 0.156 Uiso 1 1 calc R . .
C45 C 0.92050(5) 0.07896(9) 1.05053(7) 0.1180(6) Uani 1 1 d . . .
H45A H 0.9557 0.0710 1.0766 0.142 Uiso 1 1 calc R . .
C46 C 0.86137(5) 0.09284(8) 1.07958(6) 0.0937(5) Uani 1 1 d . . .
H46A H 0.8565 0.0948 1.1235 0.112 Uiso 1 1 calc R . .
C47 C 0.81091(4) 0.10346(6) 1.03754(5) 0.0719(4) Uani 1 1 d . . .
C48 C 0.74207(4) 0.11694(6) 1.04878(5) 0.0632(3) Uani 1 1 d . . .
C49 C 0.65486(4) 0.12000(5) 1.11633(4) 0.0552(3) Uani 1 1 d . . .
C50 C 0.62797(5) 0.10860(6) 1.17933(5) 0.0670(4) Uani 1 1 d . . .
C51 C 0.65470(6) 0.09970(8) 1.23852(5) 0.0961(5) Uani 1 1 d . . .
H51A H 0.6984 0.1032 1.2446 0.115 Uiso 1 1 calc R . .
C52 C 0.61422(6) 0.08535(9) 1.28883(5) 0.1162(6) Uani 1 1 d . . .
H52A H 0.6311 0.0805 1.3295 0.139 Uiso 1 1 calc R . .
C53 C 0.55115(6) 0.07821(9) 1.28032(5) 0.1187(6) Uani 1 1 d . . .
H53A H 0.5259 0.0672 1.3153 0.142 Uiso 1 1 calc R . .
C54 C 0.52183(6) 0.08674(7) 1.22048(5) 0.0809(4) Uani 1 1 d . . .
H54A H 0.4781 0.0823 1.2150 0.097 Uiso 1 1 calc R . .
C55 C 0.56226(5) 0.10227(6) 1.17005(4) 0.0595(3) Uani 1 1 d . . .
C56 C 0.55071(4) 0.11068(5) 1.10207(4) 0.0539(3) Uani 1 1 d . . .
C57 C 0.48242(4) 0.10154(5) 1.01460(4) 0.0517(3) Uani 1 1 d . . .
C58 C 0.41901(4) 0.08652(6) 0.98662(5) 0.0573(3) Uani 1 1 d . . .
C59 C 0.36041(4) 0.07522(6) 1.01457(5) 0.0703(4) Uani 1 1 d . . .
H59A H 0.3557 0.0745 1.0585 0.084 Uiso 1 1 calc R . .
C60 C 0.30937(5) 0.06510(6) 0.97411(6) 0.0874(5) Uani 1 1 d . . .
H60A H 0.2689 0.0595 0.9911 0.105 Uiso 1 1 calc R . .
C61 C 0.31691(5) 0.06303(7) 0.90811(6) 0.0836(4) Uani 1 1 d . . .
H61A H 0.2816 0.0550 0.8822 0.100 Uiso 1 1 calc R . .
C62 C 0.37569(4) 0.07268(6) 0.88109(5) 0.0705(4) Uani 1 1 d . . .
H62A H 0.3811 0.0712 0.8373 0.085 Uiso 1 1 calc R . .
C63 C 0.42684(4) 0.08472(5) 0.92223(4) 0.0563(3) Uani 1 1 d . . .
C64 C 0.49525(4) 0.09547(5) 0.91014(4) 0.0552(3) Uani 1 1 d . . .
C65 C 0.29233(6) 0.33297(6) 0.85117(5) 0.1505(7) Uani 1 1 d D . .
H65 H 0.2728 0.3403 0.8092 0.181 Uiso 1 1 calc R A 1
C66 C 0.72453(6) 0.32738(6) 0.64221(5) 0.1144(6) Uani 1 1 d D . .
H66A H 0.7674 0.3185 0.6258 0.137 Uiso 1 1 calc R . .
C67 C 0.95036(6) 0.37819(5) 1.05290(9) 0.3157(12) Uani 1 1 d D . .
H67 H 0.9658 0.3741 1.0968 0.379 Uiso 1 1 calc R B 1
C68 C 0.49724(6) 0.37688(7) 1.28497(6) 0.1447(8) Uani 1 1 d D . .
H68A H 0.4559 0.3619 1.3023 0.174 Uiso 1 1 calc R . .
C69 C 0.25375(8) 0.31774(10) 0.90896(7) 0.496(4) Uani 1 1 d D C .
H69A H 0.2231 0.3577 0.9184 0.596 Uiso 1 1 calc R . .
H69B H 0.2789 0.3051 0.9462 0.596 Uiso 1 1 calc R . .
C70 C 0.22556(9) 0.24942(9) 0.87636(9) 0.2969(17) Uani 1 1 d D . .
H70A H 0.1959 0.2248 0.9043 0.445 Uiso 1 1 calc R C .
H70B H 0.2588 0.2141 0.8655 0.445 Uiso 1 1 calc R . .
H70C H 0.2039 0.2656 0.8384 0.445 Uiso 1 1 calc R . .
C71 C 0.32203(14) 0.39838(7) 0.88767(9) 0.245(2) Uiso 0.50 1 d PD C 1
C72 C 0.3271(4) 0.47026(10) 0.84906(12) 0.400(5) Uiso 0.50 1 d PD C 1
C71' C 0.30711(18) 0.41478(7) 0.83389(9) 0.291(3) Uiso 0.50 1 d PD D 2
C72' C 0.2919(2) 0.46917(13) 0.88654(9) 0.287(3) Uiso 0.50 1 d PD D 2
C73 C 0.67735(6) 0.28345(7) 0.60262(6) 0.1775(10) Uani 1 1 d D . .
H73A H 0.6388 0.2816 0.6277 0.213 Uiso 1 1 calc R . .
H73B H 0.6679 0.3161 0.5665 0.213 Uiso 1 1 calc R . .
C74 C 0.68514(16) 0.20460(8) 0.57589(14) 0.441(3) Uani 1 1 d D . .
H74A H 0.6482 0.1914 0.5513 0.661 Uiso 1 1 calc R . .
H74B H 0.6902 0.1686 0.6100 0.661 Uiso 1 1 calc R . .
H74C H 0.7220 0.2032 0.5492 0.661 Uiso 1 1 calc R . .
C75 C 0.71484(6) 0.41204(6) 0.65216(7) 0.1534(8) Uani 1 1 d D . .
H75A H 0.7203 0.4379 0.6118 0.184 Uiso 1 1 calc R . .
H75B H 0.7476 0.4307 0.6808 0.184 Uiso 1 1 calc R . .
C76 C 0.65033(6) 0.43386(12) 0.67908(10) 0.2599(14) Uani 1 1 d D . .
H76A H 0.6484 0.4884 0.6848 0.390 Uiso 1 1 calc R . .
H76B H 0.6444 0.4088 0.7193 0.390 Uiso 1 1 calc R . .
H76C H 0.6175 0.4181 0.6501 0.390 Uiso 1 1 calc R . .
C77 C 0.99180(9) 0.31483(6) 1.02951(9) 0.256(3) Uiso 0.50 1 d PD E 1
C78 C 0.96154(12) 0.23751(7) 1.0211(3) 0.538(7) Uiso 0.50 1 d PD E 1
C77' C 0.99138(9) 0.31480(6) 1.02951(9) 0.203(2) Uiso 0.50 1 d PD F 2
C78' C 1.0074(2) 0.25013(8) 1.07371(8) 0.551(7) Uiso 0.50 1 d PD F 2
C79 C 0.91613(7) 0.45221(8) 1.06482(6) 0.3459(16) Uani 1 1 d D E .
H79A H 0.9467 0.4918 1.0755 0.415 Uiso 1 1 calc R . .
H79B H 0.8877 0.4460 1.1007 0.415 Uiso 1 1 calc R . .
C80 C 0.87818(9) 0.47678(14) 1.00692(6) 0.2720(15) Uani 1 1 d D . .
H80A H 0.8719 0.5313 1.0080 0.408 Uiso 1 1 calc R E .
H80B H 0.8377 0.4515 1.0070 0.408 Uiso 1 1 calc R . .
H80C H 0.9009 0.4632 0.9691 0.408 Uiso 1 1 calc R . .
C81 C 0.54701(7) 0.35555(8) 1.33188(7) 0.2626(13) Uani 1 1 d D . .
H81A H 0.5451 0.3878 1.3694 0.315 Uiso 1 1 calc R . .
H81B H 0.5891 0.3590 1.3136 0.315 Uiso 1 1 calc R . .
C82 C 0.53005(13) 0.27458(8) 1.34711(12) 0.321(2) Uani 1 1 d D . .
H82A H 0.5604 0.2541 1.3767 0.482 Uiso 1 1 calc R . .
H82B H 0.5304 0.2446 1.3089 0.482 Uiso 1 1 calc R . .
H82C H 0.4884 0.2730 1.3655 0.482 Uiso 1 1 calc R . .
C83 C 0.49674(6) 0.46208(7) 1.27491(10) 0.2551(13) Uani 1 1 d D . .
H83A H 0.4643 0.4769 1.2445 0.306 Uiso 1 1 calc R . .
H83B H 0.4897 0.4892 1.3145 0.306 Uiso 1 1 calc R . .
C84 C 0.56134(6) 0.47722(16) 1.24989(12) 0.326(2) Uani 1 1 d D . .
H84A H 0.5658 0.5309 1.2411 0.489 Uiso 1 1 calc R . .
H84B H 0.5675 0.4485 1.2115 0.489 Uiso 1 1 calc R . .
H84C H 0.5925 0.4621 1.2809 0.489 Uiso 1 1 calc R . .
C85 C 0.61467(5) 0.43823(13) 0.94079(6) 0.2518(12) Uani 1 1 d D . .
H85A H 0.6156 0.3823 0.9450 0.302 Uiso 0.50 1 calc PR G 1
Cl1 Cl 0.68491(6) 0.46952(12) 0.91522(7) 0.3082(9) Uiso 0.50 1 d PD H 1
Cl2 Cl 0.58792(6) 0.48117(8) 1.01512(5) 0.2094(5) Uiso 0.50 1 d PD H 1
Cl3 Cl 0.55184(5) 0.46566(7) 0.88853(5) 0.1818(4) Uiso 0.50 1 d PD H 1
Cl1' Cl 0.69283(4) 0.47712(7) 0.96482(5) 0.1753(4) Uiso 0.50 1 d PD H 2
Cl2' Cl 0.55286(6) 0.48442(13) 0.96887(8) 0.3695(12) Uiso 0.50 1 d PD H 2
Cl3' Cl 0.62471(7) 0.45593(10) 0.85517(6) 0.2723(8) Uiso 0.50 1 d PD H 2

loop_
_atom_site_aniso_label
_atom_site_aniso_U_11
_atom_site_aniso_U_22
_atom_site_aniso_U_33
_atom_site_aniso_U_23
_atom_site_aniso_U_13
_atom_site_aniso_U_12
Eu1 0.04153(2) 0.05553(2) 0.04581(2) 0.00270(2) -0.00553(2) -0.00242(2)
N1 0.0662(5) 0.0643(5) 0.0514(4) 0.0055(4) -0.0110(4) 0.0013(4)
N2 0.0579(5) 0.0620(5) 0.0622(5) 0.0084(4) -0.0061(4) -0.0058(4)
N2' 0.0572(5) 0.0745(5) 0.0677(5) 0.0007(4) -0.0028(4) -0.0104(4)
N3' 0.0711(5) 0.0697(5) 0.0698(5) -0.0065(5) -0.0129(4) -0.0040(4)
N3 0.0594(5) 0.0654(5) 0.0547(5) -0.0021(4) -0.0099(4) -0.0048(4)
N4 0.0531(5) 0.0618(5) 0.0708(5) 0.0033(4) -0.0016(4) 0.0015(4)
N4' 0.0539(5) 0.0741(5) 0.0797(6) 0.0054(5) -0.0074(4) 0.0076(4)
N5 0.0555(4) 0.0639(5) 0.0456(4) 0.0000(4) -0.0033(3) -0.0051(4)
N5' 0.0716(5) 0.0799(5) 0.0583(5) 0.0109(5) -0.0124(4) -0.0098(5)
N6 0.0399(4) 0.0672(5) 0.0630(5) 0.0036(4) -0.0036(4) 0.0034(4)
N7 0.0441(4) 0.0565(4) 0.0471(4) 0.0010(4) -0.0028(3) -0.0022(3)
N8 0.0481(4) 0.0608(4) 0.0468(4) -0.0015(4) -0.0072(3) -0.0069(4)
N9 0.0590(5) 0.0785(6) 0.0657(5) -0.0017(5) 0.0114(4) 0.0024(4)
N10 0.0572(4) 0.0810(5) 0.0505(4) 0.0134(4) -0.0190(3) -0.0073(4)
N11 0.0505(4) 0.0583(5) 0.0630(5) 0.0023(4) 0.0010(4) -0.0001(4)
N12 0.0611(5) 0.0686(5) 0.0525(4) 0.0031(4) -0.0065(4) -0.0096(4)
O1 0.0762(6) 0.2416(12) 0.1265(8) 0.0374(7) -0.0204(5) 0.0379(6)
O2 0.1099(6) 0.1490(8) 0.0670(5) 0.0066(5) 0.0015(5) -0.0363(5)
O3 0.0746(5) 0.1633(8) 0.0936(6) -0.0131(6) -0.0066(4) -0.0334(5)
O4 0.0845(6) 0.1837(9) 0.0841(6) -0.0373(6) 0.0037(5) 0.0179(6)
C1 0.0655(6) 0.0584(5) 0.0760(6) 0.0105(5) -0.0292(5) -0.0027(5)
C2 0.0675(6) 0.0917(8) 0.0705(7) 0.0144(6) -0.0179(5) -0.0053(6)
C3 0.0816(8) 0.1330(11) 0.0989(9) 0.0192(8) -0.0276(7) 0.0019(8)
C4 0.0908(8) 0.1772(15) 0.0889(8) 0.0085(9) -0.0483(6) 0.0046(9)
C5 0.0863(8) 0.1409(11) 0.0731(7) 0.0068(8) -0.0319(6) -0.0082(8)
C6 0.1145(10) 0.1148(10) 0.0770(8) 0.0167(7) -0.0245(7) -0.0156(8)
C7 0.0857(7) 0.0758(7) 0.0668(6) 0.0111(5) -0.0344(5) -0.0082(6)
C8 0.0709(6) 0.0661(6) 0.0724(7) 0.0138(6) -0.0127(5) -0.0028(6)
C9 0.0642(6) 0.0671(6) 0.0711(6) 0.0137(5) 0.0172(5) -0.0039(5)
C10 0.0852(8) 0.0876(8) 0.0671(7) 0.0055(6) -0.0059(6) 0.0013(6)
C11 0.0928(8) 0.1177(10) 0.0631(7) 0.0012(7) -0.0005(6) -0.0285(7)
C12 0.0843(9) 0.1793(14) 0.0797(8) -0.0113(9) 0.0162(7) -0.0299(9)
C13 0.0638(7) 0.1904(15) 0.0911(9) 0.0033(10) 0.0212(7) -0.0271(8)
C14 0.0802(8) 0.1240(10) 0.0854(8) -0.0044(8) 0.0003(7) -0.0203(7)
C15 0.0567(6) 0.0817(7) 0.0680(6) 0.0037(6) 0.0078(5) -0.0121(5)
C16 0.0576(6) 0.0597(6) 0.0759(7) 0.0021(5) -0.0012(5) -0.0066(5)
C17 0.0640(6) 0.0596(6) 0.0676(6) -0.0010(5) -0.0225(5) -0.0027(5)
C18 0.0714(7) 0.0861(8) 0.0697(7) 0.0008(6) -0.0151(5) -0.0109(6)
C19 0.0712(7) 0.1134(9) 0.0677(7) 0.0065(7) -0.0120(6) -0.0086(7)
C20 0.0779(7) 0.1654(13) 0.0856(8) -0.0139(9) -0.0324(6) -0.0225(8)
C21 0.0810(8) 0.1965(14) 0.0693(7) -0.0259(9) -0.0212(6) -0.0286(9)
C22 0.0880(8) 0.1405(11) 0.0698(8) -0.0019(8) -0.0095(6) -0.0084(9)
C23 0.0756(7) 0.0730(7) 0.0560(6) -0.0048(5) -0.0155(5) -0.0023(5)
C24 0.0595(6) 0.0669(6) 0.0692(6) 0.0026(6) -0.0038(5) -0.0032(5)
C25 0.0644(6) 0.0578(6) 0.0761(7) 0.0019(5) 0.0148(5) 0.0056(5)
C26 0.0633(6) 0.0767(7) 0.0765(7) -0.0138(6) 0.0091(5) -0.0014(6)
C27 0.0728(8) 0.1151(9) 0.0889(8) -0.0079(8) 0.0031(7) 0.0023(7)
C28 0.0847(9) 0.1408(11) 0.1132(11) -0.0108(10) 0.0166(8) 0.0206(9)
C29 0.0601(7) 0.1410(11) 0.1026(9) -0.0059(9) 0.0171(7) 0.0094(8)
C30 0.0642(7) 0.1187(10) 0.0983(9) 0.0127(8) -0.0040(6) 0.0073(7)
C31 0.0524(5) 0.0695(6) 0.0807(7) 0.0071(6) 0.0020(5) 0.0026(5)
C32 0.0526(6) 0.0649(6) 0.0862(7) 0.0115(6) 0.0032(5) 0.0009(5)
C33 0.0705(6) 0.0703(6) 0.0432(5) -0.0005(5) -0.0066(4) -0.0077(5)
C34 0.0809(7) 0.0829(7) 0.0490(6) 0.0006(6) 0.0043(5) -0.0074(6)
C35 0.1248(10) 0.1332(11) 0.0513(7) -0.0024(7) -0.0008(7) -0.0237(9)
C36 0.1436(12) 0.1785(14) 0.0576(8) -0.0204(9) 0.0078(8) -0.0222(11)
C37 0.1368(12) 0.1925(16) 0.0652(8) -0.0248(10) 0.0267(8) -0.0062(12)
C38 0.1081(10) 0.1419(12) 0.0643(7) -0.0083(8) 0.0120(7) -0.0024(9)
C39 0.0753(7) 0.0835(7) 0.0591(6) -0.0054(6) 0.0124(5) 0.0003(6)
C40 0.0602(6) 0.0679(6) 0.0582(6) -0.0050(5) 0.0046(5) 0.0011(5)
C41 0.0399(5) 0.0629(6) 0.0837(7) 0.0020(5) 0.0050(5) 0.0086(5)
C42 0.0547(6) 0.0757(7) 0.0838(7) -0.0046(6) -0.0089(5) 0.0066(5)
C43 0.0522(6) 0.1339(10) 0.1290(11) -0.0084(9) -0.0001(7) 0.0314(7)
C44 0.0533(7) 0.2049(15) 0.1308(12) -0.0279(12) 0.0025(7) 0.0349(9)
C45 0.0400(6) 0.1663(13) 0.1476(12) 0.0067(11) -0.0196(7) 0.0113(8)
C46 0.0579(6) 0.1214(10) 0.1016(9) 0.0094(8) -0.0216(6) -0.0010(7)
C47 0.0477(5) 0.0733(7) 0.0945(8) 0.0059(6) -0.0173(5) 0.0022(5)
C48 0.0567(5) 0.0601(6) 0.0727(6) 0.0092(5) -0.0172(5) -0.0048(5)
C49 0.0536(5) 0.0627(5) 0.0493(5) 0.0099(5) -0.0145(4) -0.0044(5)
C50 0.0689(6) 0.0787(7) 0.0533(6) -0.0031(5) -0.0149(5) -0.0080(5)
C51 0.1039(8) 0.1270(10) 0.0570(6) 0.0033(7) -0.0271(6) -0.0296(8)
C52 0.1235(9) 0.1816(13) 0.0433(6) 0.0138(8) -0.0186(6) -0.0531(9)
C53 0.1327(10) 0.1772(13) 0.0463(6) 0.0044(8) 0.0131(7) -0.0577(9)
C54 0.0870(8) 0.0977(8) 0.0582(6) 0.0038(6) 0.0047(6) -0.0146(7)
C55 0.0711(6) 0.0625(6) 0.0447(5) 0.0003(5) -0.0060(4) -0.0088(5)
C56 0.0565(5) 0.0522(5) 0.0530(5) -0.0008(4) -0.0069(4) 0.0022(4)
C57 0.0470(5) 0.0553(5) 0.0526(5) -0.0003(4) -0.0099(4) -0.0044(4)
C58 0.0407(5) 0.0589(5) 0.0721(6) 0.0033(5) -0.0026(4) 0.0005(4)
C59 0.0486(5) 0.0729(7) 0.0892(7) 0.0049(6) -0.0067(5) -0.0046(5)
C60 0.0373(5) 0.0810(8) 0.1438(11) 0.0025(8) -0.0128(6) -0.0046(5)
C61 0.0615(6) 0.0946(8) 0.0946(8) 0.0014(7) -0.0307(5) -0.0051(6)
C62 0.0585(6) 0.0698(6) 0.0831(7) 0.0037(6) -0.0207(5) -0.0019(5)
C63 0.0512(5) 0.0515(5) 0.0661(6) -0.0024(5) -0.0167(4) -0.0054(4)
C64 0.0520(5) 0.0544(5) 0.0591(5) 0.0049(5) -0.0118(4) -0.0074(4)
C65 0.1040(10) 0.1554(13) 0.1916(15) -0.0335(12) -0.0607(9) 0.0394(10)
C66 0.1228(10) 0.1567(12) 0.0636(7) 0.0148(8) -0.0217(7) -0.0341(9)
C67 0.2922(16) 0.1285(14) 0.524(3) 0.0726(17) -0.2772(14) -0.0991(12)
C68 0.1007(11) 0.2334(18) 0.1001(10) -0.0454(12) 0.0037(9) 0.0225(12)
C69 0.1102(17) 1.114(10) 0.266(3) -0.217(4) -0.0016(19) 0.149(3)
C70 0.209(2) 0.467(4) 0.214(3) 0.033(3) -0.0276(19) 0.154(2)
C73 0.1268(12) 0.293(2) 0.1125(11) 0.0520(13) -0.0491(9) -0.0150(14)
C74 0.325(4) 0.225(3) 0.773(8) -0.097(4) 0.046(5) 0.112(2)
C75 0.1969(16) 0.1090(11) 0.1541(15) 0.0265(11) -0.0284(13) -0.0320(12)
C76 0.1811(18) 0.219(2) 0.380(3) 0.124(2) 0.0959(19) 0.0675(16)
C79 0.1831(15) 0.699(4) 0.1561(14) -0.185(2) 0.1004(11) -0.2124(19)
C80 0.427(3) 0.287(3) 0.1014(14) 0.0425(16) -0.0222(18) -0.167(2)
C81 0.182(2) 0.411(3) 0.1949(17) -0.1665(17) 0.0038(15) -0.042(2)
C82 0.394(4) 0.350(4) 0.219(3) 0.020(3) -0.054(3) 0.047(4)
C83 0.298(3) 0.2123(19) 0.255(2) -0.1099(17) -0.076(2) 0.1092(18)
C84 0.234(2) 0.234(3) 0.511(5) -0.044(3) 0.129(3) -0.071(2)
C85 0.1536(14) 0.190(2) 0.414(3) 0.027(2) 0.1685(13) 0.0042(14)

loop_
_atom_type_symbol
_atom_type_description
_atom_type_scat_dispersion_real
_atom_type_scat_dispersion_imag
_atom_type_scat_source
C C 0.0033 0.0016 'International Tables Vol C Tables 4.2.6.8 and 6.1.1.4'
H H 0.0000 0.0000 'International Tables Vol C Tables 4.2.6.8 and 6.1.1.4'
N N 0.0061 0.0033 'International Tables Vol C Tables 4.2.6.8 and 6.1.1.4'
O O 0.0106 0.0060 'International Tables Vol C Tables 4.2.6.8 and 6.1.1.4'
Eu Eu -0.1578 3.6682 'International Tables Vol C Tables 4.2.6.8 and 6.1.1.4'
Cl Cl 0.1484 0.1585 'International Tables Vol C Tables 4.2.6.8 and 6.1.1.4'

loop_
_geom_angle_atom_site_label_1
_geom_angle_atom_site_label_2
_geom_angle_atom_site_label_3
_geom_angle
N6 Eu1 N8 109.43(3)
N6 Eu1 N7 70.87(2)
N8 Eu1 N7 70.61(2)
N6 Eu1 N5 70.48(3)
N8 Eu1 N5 69.92(2)
N7 Eu1 N5 109.28(2)
N6 Eu1 N2 82.73(3)
N8 Eu1 N2 141.45(2)
N7 Eu1 N2 145.45(2)
N5 Eu1 N2 81.04(3)
N6 Eu1 N4 142.10(3)
N8 Eu1 N4 84.79(3)
N7 Eu1 N4 82.07(3)
N5 Eu1 N4 145.75(3)
N2 Eu1 N4 108.25(3)
N6 Eu1 N3 81.18(3)
N8 Eu1 N3 146.07(3)
N7 Eu1 N3 83.70(3)
N5 Eu1 N3 141.85(3)
N2 Eu1 N3 70.25(3)
N4 Eu1 N3 69.65(3)
N6 Eu1 N1 145.11(3)
N8 Eu1 N1 82.46(3)
N7 Eu1 N1 142.38(2)
N5 Eu1 N1 84.23(3)
N2 Eu1 N1 69.58(3)
N4 Eu1 N1 69.46(3)
N3 Eu1 N1 107.54(3)
C8 N1 C1 108.23(8)
C8 N1 Eu1 121.65(6)
C1 N1 Eu1 122.01(6)
C16 N2 C9 107.91(8)
C16 N2 Eu1 123.62(6)
C9 N2 Eu1 122.18(6)
C16 N2' C17 124.37(9)
C24 N3' C25 124.57(9)
C24 N3 C17 106.95(8)
C24 N3 Eu1 124.00(6)
C17 N3 Eu1 123.15(6)
C32 N4 C25 108.03(8)
C32 N4 Eu1 123.69(7)
C25 N4 Eu1 122.04(6)
C32 N4' C1 123.28(9)
C40 N5 C33 108.27(7)
C40 N5 Eu1 123.16(6)
C33 N5 Eu1 121.23(6)
C8 N5' C9 124.22(9)
C48 N6 C41 109.74(7)
C48 N6 Eu1 122.52(6)
C41 N6 Eu1 122.72(6)
C56 N7 C49 108.51(7)
C56 N7 Eu1 123.30(6)
C49 N7 Eu1 122.56(6)
C64 N8 C57 107.99(7)
C64 N8 Eu1 121.57(6)
C57 N8 Eu1 122.09(6)
C41 N9 C40 123.78(8)
C48 N10 C49 123.09(8)
C56 N11 C57 123.29(8)
C64 N12 C33 122.94(8)
C3 O1 C65 123.54(11)
C11 O2 C66 120.94(10)
C19 O3 C67 140.48(10)
C27 O4 C68 121.71(10)
N4' C1 N1 127.05(9)
N4' C1 C2 124.82(9)
N1 C1 C2 108.08(8)
C7 C2 C3 119.69(11)
C7 C2 C1 107.26(9)
C3 C2 C1 133.03(11)
C4 C3 O1 125.54(12)
C4 C3 C2 117.88(12)
O1 C3 C2 116.57(11)
C5 C4 C3 120.65(12)
C4 C5 C6 123.19(12)
C7 C6 C5 115.57(11)
C6 C7 C2 122.93(11)
C6 C7 C8 130.60(11)
C2 C7 C8 106.44(9)
N5' C8 N1 129.04(10)
N5' C8 C7 120.84(10)
N1 C8 C7 109.94(9)
N5' C9 N2 125.50(9)
N5' C9 C10 125.64(10)
N2 C9 C10 108.61(9)
C15 C10 C11 120.25(11)
C15 C10 C9 107.26(10)
C11 C10 C9 132.29(11)
O2 C11 C12 124.29(11)
O2 C11 C10 117.71(11)
C12 C11 C10 117.96(11)
C13 C12 C11 119.97(12)
C12 C13 C14 122.45(12)
C13 C14 C15 115.91(11)
C10 C15 C14 123.34(11)
C10 C15 C16 108.32(9)
C14 C15 C16 128.34(10)
N2' C16 N2 128.46(10)
N2' C16 C15 123.58(9)
N2 C16 C15 107.83(9)
N2' C17 N3 126.00(9)
N2' C17 C18 125.69(9)
N3 C17 C18 108.27(9)
C23 C18 C19 118.86(10)
C23 C18 C17 108.12(9)
C19 C18 C17 132.97(10)
C20 C19 O3 126.46(10)
C20 C19 C18 117.16(10)
O3 C19 C18 116.35(10)
C21 C20 C19 122.23(12)
C20 C21 C22 120.48(12)
C23 C22 C21 117.06(11)
C18 C23 C22 124.04(10)
C18 C23 C24 105.63(9)
C22 C23 C24 130.22(10)
N3' C24 N3 128.46(10)
N3' C24 C23 120.41(9)
N3 C24 C23 110.93(9)
N3' C25 N4 125.79(9)
N3' C25 C26 126.13(10)
N4 C25 C26 107.97(9)
C31 C26 C27 118.78(10)
C31 C26 C25 107.89(10)
C27 C26 C25 133.24(10)
C28 C27 O4 126.27(12)
C28 C27 C26 117.79(12)
O4 C27 C26 115.90(10)
C29 C28 C27 122.48(13)
C28 C29 C30 120.37(12)
C29 C30 C31 117.53(11)
C26 C31 C30 122.98(11)
C26 C31 C32 106.62(9)
C30 C31 C32 130.40(11)
N4' C32 N4 128.36(10)
N4' C32 C31 122.32(9)
N4 C32 C31 109.30(9)
N12 C33 N5 128.58(8)
N12 C33 C34 123.37(9)
N5 C33 C34 108.03(8)
C39 C34 C35 122.15(10)
C39 C34 C33 107.54(9)
C35 C34 C33 130.32(10)
C34 C35 C36 116.07(12)
C37 C36 C35 121.35(12)
C36 C37 C38 122.04(13)
C39 C38 C37 118.58(13)
C38 C39 C34 119.67(10)
C38 C39 C40 134.30(10)
C34 C39 C40 105.99(9)
N9 C40 N5 127.04(9)
N9 C40 C39 122.78(9)
N5 C40 C39 110.10(8)
N9 C41 N6 128.52(8)
N9 C41 C42 122.57(9)
N6 C41 C42 108.71(9)
C43 C42 C47 121.69(10)
C43 C42 C41 132.42(11)
C47 C42 C41 105.90(8)
C44 C43 C42 117.84(13)
C45 C44 C43 120.75(12)
C44 C45 C46 123.83(12)
C47 C46 C45 114.81(11)
C46 C47 C42 120.93(9)
C46 C47 C48 131.36(10)
C42 C47 C48 107.58(9)
N10 C48 N6 129.11(8)
N10 C48 C47 122.85(9)
N6 C48 C47 107.97(8)
N10 C49 N7 127.68(8)
N10 C49 C50 122.40(8)
N7 C49 C50 109.64(8)
C51 C50 C55 121.18(10)
C51 C50 C49 132.95(10)
C55 C50 C49 105.74(8)
C50 C51 C52 117.58(11)
C53 C52 C51 121.70(11)
C52 C53 C54 122.53(11)
C55 C54 C53 115.87(11)
C54 C55 C50 121.11(9)
C54 C55 C56 132.01(9)
C50 C55 C56 106.80(8)
N11 C56 N7 128.54(8)
N11 C56 C55 122.17(8)
N7 C56 C55 109.25(8)
N11 C57 N8 127.77(8)
N11 C57 C58 123.09(8)
N8 C57 C58 109.05(8)
C63 C58 C59 122.04(9)
C63 C58 C57 106.62(8)
C59 C58 C57 131.34(9)
C60 C59 C58 116.70(10)
C59 C60 C61 121.65(10)
C62 C61 C60 120.93(10)
C61 C62 C63 117.10(10)
C58 C63 C62 121.53(9)
C58 C63 C64 106.89(8)
C62 C63 C64 131.57(9)
N12 C64 N8 127.71(8)
N12 C64 C63 122.96(8)
N8 C64 C63 109.30(8)
O1 C65 C69 105.91(10)
O1 C65 C71 88.62(13)
C69 C65 C71 86.87(12)
O2 C66 C73 100.98(9)
O2 C66 C75 108.29(10)
C73 C66 C75 119.19(10)
C77 C67 C79 166.92(15)
C77 C67 O3 106.95(9)
C79 C67 O3 83.38(9)
O4 C68 C81 108.27(10)
O4 C68 C83 113.79(12)
C81 C68 C83 110.28(11)
C65 C69 C70 89.09(12)
C72 C71 C65 112.8(2)
C74 C73 C66 127.17(16)
C66 C75 C76 114.76(12)
C67 C77 C78 117.14(18)
C67 C79 C80 111.14(14)
C68 C81 C82 102.21(14)
C84 C83 C68 102.74(14)
Cl2' C85 Cl1 131.32(18)
Cl2' C85 Cl3 60.23(8)
Cl1 C85 Cl3 111.68(11)
Cl2' C85 Cl2 40.76(8)
Cl1 C85 Cl2 114.80(12)
Cl3 C85 Cl2 100.82(9)
Cl2' C85 Cl3' 111.37(12)
Cl1 C85 Cl3' 61.53(8)
Cl3 C85 Cl3' 55.87(7)
Cl2 C85 Cl3' 143.79(15)
Cl2' C85 Cl1' 115.27(13)
Cl1 C85 Cl1' 34.78(7)
Cl3 C85 Cl1' 136.68(14)
Cl2 C85 Cl1' 83.82(8)
Cl3' C85 Cl1' 95.75(9)

loop_
_geom_bond_atom_site_label_1
_geom_bond_atom_site_label_2
_geom_bond_distance
Eu1 N6 2.4156(7)
Eu1 N8 2.4257(7)
Eu1 N7 2.4272(7)
Eu1 N5 2.4283(7)
Eu1 N2 2.4375(8)
Eu1 N4 2.4407(8)
Eu1 N3 2.4409(8)
Eu1 N1 2.4492(8)
N1 C8 1.3455(13)
N1 C1 1.4083(13)
N2 C16 1.3639(13)
N2 C9 1.4158(13)
N2' C16 1.3102(14)
N2' C17 1.3401(13)
N3' C24 1.3124(13)
N3' C25 1.3294(14)
N3 C24 1.3134(13)
N3 C17 1.4194(13)
N4 C32 1.3530(13)
N4 C25 1.4154(14)
N4' C32 1.3210(14)
N4' C1 1.3257(13)
N5 C40 1.3726(12)
N5 C33 1.3796(12)
N5' C8 1.3035(13)
N5' C9 1.3392(13)
N6 C48 1.3802(12)
N6 C41 1.3859(12)
N7 C56 1.3613(11)
N7 C49 1.3700(11)
N8 C64 1.3672(11)
N8 C57 1.3751(11)
N9 C41 1.3175(13)
N9 C40 1.3227(13)
N10 C48 1.3146(12)
N10 C49 1.3322(12)
N11 C56 1.3268(12)
N11 C57 1.3271(12)
N12 C64 1.3154(12)
N12 C33 1.3207(12)
O1 C3 1.4048(17)
O1 C65 1.4096(15)
O2 C11 1.3772(15)
O2 C66 1.4406(14)
O3 C19 1.4124(14)
O3 C67 1.7585(15)
O4 C27 1.3918(15)
O4 C68 1.4374(15)
C1 C2 1.4665(15)
C2 C7 1.3780(15)
C2 C3 1.4120(17)
C3 C4 1.3743(19)
C4 C5 1.3582(18)
C5 C6 1.3985(18)
C6 C7 1.3737(16)
C7 C8 1.4770(15)
C9 C10 1.4455(16)
C10 C15 1.3532(16)
C10 C11 1.4095(17)
C11 C12 1.4000(18)
C12 C13 1.3836(19)
C13 C14 1.3940(19)
C14 C15 1.3968(16)
C15 C16 1.4808(15)
C17 C18 1.4312(15)
C18 C23 1.3538(15)
C18 C19 1.4196(16)
C19 C20 1.3895(17)
C20 C21 1.3704(17)
C21 C22 1.3845(17)
C22 C23 1.3824(16)
C23 C24 1.4747(15)
C25 C26 1.4532(15)
C26 C31 1.3705(15)
C26 C27 1.4131(17)
C27 C28 1.3753(18)
C28 C29 1.3683(19)
C29 C30 1.3822(19)
C30 C31 1.3841(16)
C31 C32 1.4805(16)
C33 C34 1.4803(14)
C34 C39 1.3815(15)
C34 C35 1.3876(15)
C35 C36 1.3945(19)
C36 C37 1.341(2)
C37 C38 1.3710(18)
C38 C39 1.3651(16)
C39 C40 1.4622(14)
C41 C42 1.4907(14)
C42 C43 1.3767(15)
C42 C47 1.4044(16)
C43 C44 1.3679(18)
C44 C45 1.358(2)
C45 C46 1.4099(16)
C46 C47 1.3913(15)
C47 C48 1.4876(13)
C49 C50 1.4574(13)
C50 C51 1.3731(15)
C50 C55 1.4000(14)
C51 C52 1.3846(17)
C52 C53 1.3442(19)
C53 C54 1.4077(16)
C54 C55 1.3897(15)
C55 C56 1.4573(13)
C57 C58 1.4794(12)
C58 C63 1.3662(14)
C58 C59 1.3827(13)
C59 C60 1.3789(15)
C60 C61 1.3990(17)
C61 C62 1.3740(14)
C62 C63 1.3942(13)
C63 C64 1.4750(12)
C65 C69 1.4891(19)
C65 C71 1.509(2)
C66 C73 1.5032(17)
C66 C75 1.5057(15)
C67 C77 1.4929(19)
C67 C79 1.5003(18)
C68 C81 1.4832(19)
C68 C83 1.5015(17)
C69 C70 1.496(2)
C71 C72 1.498(3)
C71' C72' 1.495(3)
C73 C74 1.495(2)
C75 C76 1.5217(19)
C77 C78 1.502(2)
C77' C78' 1.500(2)
C79 C80 1.516(2)
C81 C82 1.492(2)
C83 C84 1.484(2)
C85 Cl2' 1.642(2)
C85 Cl1 1.6672(19)
C85 Cl3 1.7814(16)
C85 Cl2 1.8255(18)
C85 Cl3' 1.8412(17)
C85 Cl1' 1.8477(16)
